data_7210088
loop_
_publ_author_name
'Fahsi, Karim'
'Deschamps, J\'er\^ome'
'Chougrani, Kamel'
'Viau, Lydie'
'Boury, Bruno'
'Vioux, Andr\'e'
'van der Lee, Arie'
'Dutremez, Sylvain G.'

_publ_section_title
;
 Stability and solid-state polymerization reactivity of imidazolyl- and
 benzimidazolyl-substituted diacetylenes: pivotal role of lattice water
;
_journal_issue 21
_journal_name_full CrystEngComm
_journal_page_first 4261
_journal_paper_doi 10.1039/c3ce27057b
_journal_volume 15
_journal_year 2013
_chemical_formula_moiety 'C12 H10 N4, H2 O'
_chemical_formula_sum 'C12 H12 N4 O'
_chemical_formula_weight 228.26
_space_group_IT_number 60
_symmetry_cell_setting orthorhombic
_symmetry_space_group_name_Hall '-P 2n 2ab'
_symmetry_space_group_name_H-M 'P b c n'
_atom_sites_solution_hydrogens difmap
_atom_sites_solution_primary other
_cell_angle_alpha 90
_cell_angle_beta 90
_cell_angle_gamma 90
_cell_formula_units_Z 4
_cell_length_a 10.3530(3)
_cell_length_b 12.3146(3)
_cell_length_c 9.4233(2)
_cell_measurement_reflns_used 8739
_cell_measurement_temperature 173.1
_cell_measurement_theta_max 29.0981
_cell_measurement_theta_min 2.9171
_cell_volume 1201.41(5)
_computing_cell_refinement
;
CrysAlisPro, Oxford Diffraction Ltd.,
Version 1.171.34.40 (release 27-08-2010 CrysAlis171 .NET)
(compiled Aug 27 2010,11:50:40)
;
_computing_data_collection
;
CrysAlisPro, Oxford Diffraction Ltd.,
Version 1.171.34.40 (release 27-08-2010 CrysAlis171 .NET)
(compiled Aug 27 2010,11:50:40)
;
_computing_data_reduction
;
CrysAlisPro, Oxford Diffraction Ltd.,
Version 1.171.34.40 (release 27-08-2010 CrysAlis171 .NET)
(compiled Aug 27 2010,11:50:40)
;
_computing_molecular_graphics 'CAMERON (Watkin et al., 1996)'
_computing_publication_material 'CRYSTALS (Betteridge et al., 2003)'
_computing_structure_refinement 'CRYSTALS (Betteridge et al., 2003)'
_computing_structure_solution 'Superflip (Palatinus & Chapuis, 2007)'
_diffrn_ambient_temperature 173.1
_diffrn_detector_area_resol_mean 8.4205
_diffrn_measured_fraction_theta_full 0.997
_diffrn_measured_fraction_theta_max 0.951
_diffrn_measurement_details
;
1 omega 2.00 100.00 1.0000 30.0000
omega____ theta____ kappa____ phi______ frames
- 19.2538 77.0000 90.0000 98
2 omega -15.00 101.00 1.0000 30.0000
omega____ theta____ kappa____ phi______ frames
- 19.2538 77.0000 -150.0000 116
3 omega -19.00 84.00 1.0000 30.0000
omega____ theta____ kappa____ phi______ frames
- 19.2538 77.0000 0.0000 103
4 omega -58.00 66.00 1.0000 30.0000
omega____ theta____ kappa____ phi______ frames
- -22.5351 77.0000 90.0000 124
5 omega -60.00 46.00 1.0000 30.0000
omega____ theta____ kappa____ phi______ frames
- -22.5351 77.0000 -150.0000 106
6 omega -61.00 49.00 1.0000 30.0000
omega____ theta____ kappa____ phi______ frames
- -22.5351 77.0000 -30.0000 110
7 omega 34.00 118.00 1.0000 30.0000
omega____ theta____ kappa____ phi______ frames
- 19.2538 179.0000 0.0000 84
8 omega -27.00 21.00 1.0000 30.0000
omega____ theta____ kappa____ phi______ frames
- 19.2538 104.0000 6.0000 48
9 omega -113.00 14.00 1.0000 30.0000
omega____ theta____ kappa____ phi______ frames
- -22.5351 -38.0000 -180.0000 127
10 omega -59.00 67.00 1.0000 30.0000
omega____ theta____ kappa____ phi______ frames
- -22.5351 38.0000 -180.0000 126
11 omega -119.00 -32.00 1.0000 30.0000
omega____ theta____ kappa____ phi______ frames
- -22.5351 179.0000 -150.0000 87
;
_diffrn_measurement_device Area
_diffrn_measurement_device_type 'Xcalibur, Sapphire2, large Be window'
_diffrn_measurement_method \w
_diffrn_orient_matrix_UB_11 -0.0473473000
_diffrn_orient_matrix_UB_12 -0.0394200000
_diffrn_orient_matrix_UB_13 0.0175250000
_diffrn_orient_matrix_UB_21 -0.0327926000
_diffrn_orient_matrix_UB_22 0.0388599000
_diffrn_orient_matrix_UB_23 0.0423000000
_diffrn_orient_matrix_UB_31 -0.0371117000
_diffrn_orient_matrix_UB_32 0.0159365000
_diffrn_orient_matrix_UB_33 -0.0597310000
_diffrn_radiation_monochromator graphite
_diffrn_radiation_source 'Enhance (Mo) X-ray Source'
_diffrn_radiation_wavelength 0.71073
_diffrn_reflns_av_R_equivalents 0.032
_diffrn_reflns_av_sigmaI/netI 0.0827
_diffrn_reflns_limit_h_max 14
_diffrn_reflns_limit_h_min -13
_diffrn_reflns_limit_k_max 16
_diffrn_reflns_limit_k_min -16
_diffrn_reflns_limit_l_max 12
_diffrn_reflns_limit_l_min -12
_diffrn_reflns_number 24150
_diffrn_reflns_theta_full 27.704
_diffrn_reflns_theta_max 29.162
_diffrn_reflns_theta_min 3.309
_diffrn_standards_number 0
_exptl_absorpt_coefficient_mu 0.085
_exptl_absorpt_correction_T_max 1.00000
_exptl_absorpt_correction_T_min 0.89516
_exptl_absorpt_correction_type multi-scan
_exptl_absorpt_process_details
;
CrysAlisPro, Oxford Diffraction Ltd.,
Version 1.171.34.40 (release 27-08-2010 CrysAlis171 .NET)
(compiled Aug 27 2010,11:50:40)
Empirical absorption correction using spherical harmonics,
implemented in SCALE3 ABSPACK scaling algorithm.
;
_exptl_crystal_colour transparent
_exptl_crystal_density_diffrn 1.262
_exptl_crystal_density_method 'not measured'
_exptl_crystal_description prism
_exptl_crystal_F_000 480
_exptl_crystal_size_max 0.450
_exptl_crystal_size_mid 0.350
_exptl_crystal_size_min 0.250
_refine_diff_density_max 0.28
_refine_diff_density_min -0.29
_refine_ls_extinction_method None
_refine_ls_goodness_of_fit_ref 0.9727
_refine_ls_hydrogen_treatment refxyz
_refine_ls_matrix_type full
_refine_ls_number_parameters 96
_refine_ls_number_reflns 1546
_refine_ls_number_restraints 1
_refine_ls_R_factor_all 0.0540
_refine_ls_R_factor_gt 0.0395
_refine_ls_shift/su_max 0.0002088
_refine_ls_shift/su_mean 0.0000261
_refine_ls_structure_factor_coef Fsqd
_refine_ls_weighting_details
;
Method, part 1, Chebychev polynomial, (Watkin, 1994, Prince, 1982)
[weight] = 1.0/[A~0~*T~0~(x)+A~1~*T~1~(x) ... +A~n-1~]*T~n-1~(x)]
where A~i~ are the Chebychev coefficients listed below and x= Fcalc/Fmax
Method = Robust Weighting (Prince, 1982)
W = [weight] * [1-(deltaF/6*sigmaF)^2^]^2^
A~i~ are:
462. 756. 465. 192. 40.6
;
_refine_ls_weighting_scheme calc
_refine_ls_wR_factor_all 0.1093
_refine_ls_wR_factor_gt 0.0947
_refine_ls_wR_factor_ref 0.1093
_reflns_limit_h_max 14
_reflns_limit_h_min 0
_reflns_limit_k_max 16
_reflns_limit_k_min 0
_reflns_limit_l_max 12
_reflns_limit_l_min 0
_reflns_number_gt 1262
_reflns_number_total 1546
_reflns_threshold_expression I>2.0\s(I)
_oxford_diffrn_Wilson_B_factor 2.53
_oxford_diffrn_Wilson_scale 0.07
_oxford_refine_ls_r_factor_ref 0.0540
_oxford_refine_ls_scale 3.23(5)
_oxford_reflns_number_all 1546
_oxford_reflns_threshold_expression_ref I>-3.0\s(I)
_cod_data_source_file c3ce27057b.txt
_cod_data_source_block 2
_cod_original_sg_symbol_Hall ' -P 2n 2ab '
_cod_original_sg_symbol_H-M 'P b c n '
_cod_database_code 7210088
_cell_oxdiff_length_a 9.4245(3)
_cell_oxdiff_length_b 10.3524(3)
_cell_oxdiff_length_c 12.3138(4)
_cell_oxdiff_angle_alpha 90.010(3)
_cell_oxdiff_angle_beta 90.014(2)
_cell_oxdiff_angle_gamma 89.998(2)
_cell_oxdiff_volume 1201.41(6)
_montpellier_reflns_maxres 0.73
_montpellier_reflns_completeness_maxres 99.8

loop_
_symmetry_equiv_pos_as_xyz
x,y,z
-x,-y,-z
x,-y,z+1/2
-x,y,-z+1/2
-x+1/2,-y+1/2,z+1/2
x+1/2,y+1/2,-z+1/2
x+1/2,-y+1/2,-z
-x+1/2,y+1/2,z

loop_
_atom_site_label
_atom_site_type_symbol
_atom_site_fract_x
_atom_site_fract_y
_atom_site_fract_z
_atom_site_U_iso_or_equiv
_atom_site_occupancy
_atom_site_adp_type
_atom_site_refinement_flags_posn
_atom_site_refinement_flags_adp
O1 O 1.0000 0.15762(11) 0.7500 0.0317 1.0000 Uani DS T
H11 H 0.9390(15) 0.1162(9) 0.717(2) 0.0500 1.0000 Uiso D .
N2 N 0.75252(10) 0.35690(8) 0.55295(11) 0.0228 1.0000 Uani . .
C3 C 0.66275(13) 0.43617(10) 0.55922(15) 0.0296 1.0000 Uani . .
H31 H 0.584(2) 0.4329(15) 0.501(2) 0.0500 1.0000 Uiso . .
N4 N 0.69487(12) 0.51258(9) 0.65040(14) 0.0351 1.0000 Uani . .
C5 C 0.81184(15) 0.47956(11) 0.70599(17) 0.0371 1.0000 Uani . .
H51 H 0.8583(19) 0.5226(15) 0.780(2) 0.0500 1.0000 Uiso . .
C6 C 0.84831(14) 0.38372(11) 0.64688(16) 0.0324 1.0000 Uani . .
H61 H 0.9242(19) 0.3382(16) 0.659(2) 0.0500 1.0000 Uiso . .
C7 C 0.74499(13) 0.25766(10) 0.46793(13) 0.0257 1.0000 Uani . .
H71 H 0.7421(18) 0.1948(16) 0.5318(19) 0.0500 1.0000 Uiso . .
H72 H 0.664(2) 0.2629(15) 0.411(2) 0.0500 1.0000 Uiso . .
C8 C 0.85575(12) 0.24889(10) 0.37185(12) 0.0251 1.0000 Uani . .
C9 C 0.94768(12) 0.24572(9) 0.29524(13) 0.0253 1.0000 Uani . .

loop_
_atom_site_aniso_label
_atom_site_aniso_U_11
_atom_site_aniso_U_22
_atom_site_aniso_U_33
_atom_site_aniso_U_23
_atom_site_aniso_U_13
_atom_site_aniso_U_12
O1 0.0256(6) 0.0226(6) 0.0467(8) 0.0000 -0.0030(6) 0.0000
N2 0.0218(5) 0.0218(5) 0.0247(5) 0.0014(4) 0.0017(4) 0.0034(4)
C3 0.0280(6) 0.0263(6) 0.0344(6) 0.0031(5) 0.0012(5) 0.0079(5)
N4 0.0377(6) 0.0245(5) 0.0433(7) -0.0019(5) 0.0053(5) 0.0061(5)
C5 0.0365(7) 0.0316(7) 0.0430(8) -0.0090(6) -0.0009(6) -0.0005(6)
C6 0.0276(7) 0.0323(7) 0.0374(7) -0.0047(5) -0.0042(5) 0.0045(5)
C7 0.0260(6) 0.0234(6) 0.0278(6) -0.0010(5) 0.0041(5) 0.0010(4)
C8 0.0273(6) 0.0241(6) 0.0240(6) 0.0003(4) -0.0006(5) 0.0033(4)
C9 0.0279(6) 0.0236(5) 0.0243(5) -0.0002(4) -0.0012(5) 0.0009(5)

loop_
_atom_type_symbol
_atom_type_scat_dispersion_real
_atom_type_scat_dispersion_imag
_atom_type_scat_Cromer_Mann_a1
_atom_type_scat_Cromer_Mann_b1
_atom_type_scat_Cromer_Mann_a2
_atom_type_scat_Cromer_Mann_b2
_atom_type_scat_Cromer_Mann_a3
_atom_type_scat_Cromer_Mann_b3
_atom_type_scat_Cromer_Mann_a4
_atom_type_scat_Cromer_Mann_b4
_atom_type_scat_Cromer_Mann_c
_atom_type_scat_source
C 0.0033 0.0016 2.3100 20.8439 1.0200 10.2075 1.5886 0.5687 0.8650 51.6512 0.2156 'International Tables Vol C 4.2.6.8 and 6.1.1.4'
H 0.0000 0.0000 0.4930 10.5109 0.3229 26.1257 0.1402 3.1424 0.0408 57.7998 0.0030 'International Tables Vol C 4.2.6.8 and 6.1.1.4'
N 0.0061 0.0033 12.2126 0.0057 3.1322 9.8933 2.0125 28.9975 1.1663 0.5826 -11.5290 'International Tables Vol C 4.2.6.8 and 6.1.1.4'
O 0.0106 0.0060 3.0485 13.2771 2.2868 5.7011 1.5463 0.3239 0.8670 32.9089 0.2508 'International Tables Vol C 4.2.6.8 and 6.1.1.4'

loop_
_diffrn_reflns_class_number
_diffrn_reflns_class_d_res_high
_diffrn_reflns_class_d_res_low
_diffrn_reflns_class_av_R_eq
_diffrn_reflns_class_av_uI/I
20 0.75 0.73 0.348 2.4
19 0.77 0.75 0.257 4.2
18 0.79 0.77 0.274 6.2
17 0.82 0.79 0.205 9.4
16 0.84 0.82 0.213 10.5
15 0.87 0.84 0.158 13.9
14 0.90 0.87 0.125 16.6
13 0.94 0.90 0.107 20.2
12 0.98 0.94 0.084 26.4
11 1.03 0.98 0.072 28.7
10 1.09 1.03 0.049 33.8
9 1.15 1.09 0.059 37.0
8 1.23 1.15 0.039 56.8
7 1.33 1.23 0.041 58.7
6 1.46 1.33 0.044 53.9
5 1.63 1.46 0.033 67.4
4 1.88 1.63 0.021 1382
3 2.31 1.88 0.025 89.8
2 3.26 2.31 0.014 1051
1 100.0 3.26 0.014 675

loop_
_geom_angle_atom_site_label_1
_geom_angle_site_symmetry_1
_geom_angle_atom_site_label_2
_geom_angle_atom_site_label_3
_geom_angle
_geom_angle_publ_flag
H11 4_756 O1 H11 107.99(10) no
C3 . N2 C6 107.21(11) yes
C3 . N2 C7 126.27(11) yes
C6 . N2 C7 126.43(11) yes
N2 . C3 H31 121.3(11) no
N2 . C3 N4 111.82(12) yes
H31 . C3 N4 126.9(11) no
C3 . N4 C5 104.99(11) yes
N4 . C5 H51 122.1(11) no
N4 . C5 C6 110.12(13) yes
H51 . C5 C6 127.8(11) no
N2 . C6 C5 105.86(12) yes
N2 . C6 H61 121.4(12) no
C5 . C6 H61 132.7(12) no
N2 . C7 H71 108.9(11) no
N2 . C7 H72 106.5(11) no
H71 . C7 H72 110.9(15) no
N2 . C7 C8 110.99(11) yes
H71 . C7 C8 110.2(11) no
H72 . C7 C8 109.3(11) no
C7 . C8 C9 177.40(13) yes
C9 4_755 C9 C8 177.87(11) yes

loop_
_geom_bond_atom_site_label_1
_geom_bond_atom_site_label_2
_geom_bond_site_symmetry_2
_geom_bond_distance
_geom_bond_publ_flag
O1 H11 4_756 0.869(18) no
O1 H11 . 0.869(18) no
N2 C3 . 1.3492(15) yes
N2 C6 . 1.3697(17) yes
N2 C7 . 1.4633(16) yes
C3 H31 . 0.98(2) no
C3 N4 . 1.3168(18) yes
N4 C5 . 1.381(2) yes
C5 H51 . 1.00(2) no
C5 C6 . 1.3586(19) yes
C6 H61 . 0.971(19) no
C7 H71 . 0.981(19) no
C7 H72 . 0.99(2) no
C7 C8 . 1.4651(17) yes
C8 C9 . 1.1952(17) yes
C9 C9 4_755 1.379(2) yes

loop_
_geom_hbond_atom_site_label_D
_geom_hbond_atom_site_label_H
_geom_hbond_atom_site_label_A
_geom_hbond_site_symmetry_A
_geom_hbond_angle_DHA
_geom_hbond_distance_DH
_geom_hbond_distance_HA
_geom_hbond_distance_DA
_geom_hbond_publ_flag
O1 H11 N4 8_645 175.9(5) 0.869(18) 1.986(18) 2.8534(19) yes
C6 H61 O1 . 143.4(15) 0.971(19) 2.511(19) 3.3411(19) yes
C7 H71 N4 8_645 160.2(15) 0.981(19) 2.59(2) 3.5289(19) yes
C7 H72 O1 5_654 158.6(15) 0.99(2) 2.48(2) 3.4262(19) yes

loop_
_montpellier_diffrn_reflns_class_number
_montpellier_diffrn_reflns_class_d_res_high
_montpellier_diffrn_reflns_class_d_res_low
_montpellier_diffrn_reflns_class_completeness_shell
_montpellier_diffrn_reflns_class_cumul_completeness
1 100.0 10.000 0.0 0.0
2 10.000 5.000 65.2 57.7
3 5.000 3.333 100.0 86.7
4 3.333 2.500 100.0 94.2
5 2.500 2.000 100.0 97.0
6 2.000 1.667 100.0 98.2
7 1.667 1.429 100.0 98.8
8 1.429 1.250 100.0 99.2
9 1.250 1.111 100.0 99.4
10 1.111 1.000 100.0 99.6
11 1.000 0.909 100.0 99.7
12 0.909 0.833 100.0 99.8
13 0.833 0.769 99.8 99.8
14 0.769 0.729 68.1 95.2
